data_4507549
loop_
_publ_author_name
'Tykarska, Ewa'
'Gdaniec, Maria'

_publ_section_title
;
 Toward Better Understanding of Isomorphism of Glycyrrhizic Acid and Its
 Mono- and Dibasic Salts
;
_journal_issue 3
_journal_name_full 'Crystal Growth &amp; Design'
_journal_page_first 1301
_journal_paper_doi 10.1021/cg301768h
_journal_volume 13
_journal_year 2013
_chemical_absolute_configuration rm
_chemical_formula_moiety
;         
 C42 H61 O16, K, 5.64(C2 H4 O2), 2.08(H2 O)
;
_chemical_formula_sum 'C53.27 H87.73 K O29.36'
_chemical_formula_weight 1237.13
_chemical_name_common
;
monopotassium glicyrrhizinate
5.66 acetic acid 2.02 water solvate
;
_chemical_name_systematic
;
3beta-[O-beta-D-glucopyranuronosyl-
beta-D-glucopyranuronosyloxy]-ll-oxo-
(18betaH)-olean-12-en-30beta-oic 
monopotassium salt
water/acetic acid solvate

;
_space_group_IT_number 19
_symmetry_cell_setting orthorhombic
_symmetry_space_group_name_Hall 'P 2ac 2ab'
_symmetry_space_group_name_H-M 'P 21 21 21'
_atom_sites_solution_hydrogens geom
_atom_sites_solution_primary direct
_atom_sites_solution_secondary difmap
_audit_creation_method SHELXL-97
_cell_angle_alpha 90.00
_cell_angle_beta 90.00
_cell_angle_gamma 90.00
_cell_formula_units_Z 4
_cell_length_a 10.1563(3)
_cell_length_b 11.1999(5)
_cell_length_c 53.6150(15)
_cell_measurement_reflns_used 9524
_cell_measurement_temperature 130(2)
_cell_measurement_theta_max 73.65
_cell_measurement_theta_min 2.47
_cell_volume 6098.7(4)
_computing_cell_refinement
;
CrysAlisPro, Agilent Technologies,
Version 1.171.35.21 (release 20-01-2012 CrysAlis171 .NET)
(compiled Jan 23 2012,18:06:46)
;
_computing_data_collection
;
CrysAlisPro, Agilent Technologies,
Version 1.171.35.21 (release 20-01-2012 CrysAlis171 .NET)
(compiled Jan 23 2012,18:06:46)
;
_computing_data_reduction
;
CrysAlisPro, Agilent Technologies,
Version 1.171.35.21 (release 20-01-2012 CrysAlis171 .NET)
(compiled Jan 23 2012,18:06:46)
;
_computing_molecular_graphics
; 
 Mercury CSD 3.0 - new features for the visualization and investigation 
 of crystal structures, C. F. Macrae, I. J. Bruno, J. A. Chisholm, 
 P. R. Edgington, P. McCabe, E. Pidcock, L. Rodriguez-Monge, R. Taylor, 
 J. van de Streek and P. A. Wood, J. Appl. Cryst., 41, 466-470, 2008.
;
_computing_publication_material 'SHELXL-97 (Sheldrick, 2008)'
_computing_structure_refinement 'SHELXS-97 (Sheldrick, 2008)'
_computing_structure_solution 'SHELXS-97 (Sheldrick, 2008)'
_diffrn_ambient_temperature 130(2)
_diffrn_detector_area_resol_mean 10.5357
_diffrn_measured_fraction_theta_full 0.999
_diffrn_measured_fraction_theta_max 0.999
_diffrn_measurement_device_type 'SuperNova, Single source at offset), Atlas'
_diffrn_measurement_method '\w scans'
_diffrn_radiation_monochromator mirror
_diffrn_radiation_source 'SuperNova (Cu) X-ray Source'
_diffrn_radiation_type CuK\a
_diffrn_radiation_wavelength 1.54184
_diffrn_reflns_av_R_equivalents 0.0225
_diffrn_reflns_av_sigmaI/netI 0.0263
_diffrn_reflns_limit_h_max 12
_diffrn_reflns_limit_h_min -11
_diffrn_reflns_limit_k_max 13
_diffrn_reflns_limit_k_min -11
_diffrn_reflns_limit_l_max 59
_diffrn_reflns_limit_l_min -63
_diffrn_reflns_number 16054
_diffrn_reflns_theta_full 66.60
_diffrn_reflns_theta_max 66.60
_diffrn_reflns_theta_min 3.30
_diffrn_standards_number 0
_exptl_absorpt_coefficient_mu 1.520
_exptl_absorpt_correction_T_max 1.0000
_exptl_absorpt_correction_T_min 0.851
_exptl_absorpt_correction_type multi-scan
_exptl_absorpt_process_details
;
CrysAlisPro, Agilent Technologies,
Version 1.171.35.21 (release 20-01-2012 CrysAlis171 .NET)
(compiled Jan 23 2012,18:06:46)
Empirical absorption correction using spherical harmonics,
implemented in SCALE3 ABSPACK scaling algorithm.
;
_exptl_crystal_colour colourless
_exptl_crystal_density_diffrn 1.347
_exptl_crystal_density_method 'not measured'
_exptl_crystal_description plate
_exptl_crystal_F_000 2645
_exptl_crystal_size_max 0.4
_exptl_crystal_size_mid 0.3
_exptl_crystal_size_min 0.1
_refine_diff_density_max 0.404
_refine_diff_density_min -0.376
_refine_diff_density_rms 0.066
_refine_ls_abs_structure_details 'Flack H D (1983), Acta Cryst. A39, 876-881'
_refine_ls_abs_structure_Flack 0.039(12)
_refine_ls_extinction_method none
_refine_ls_goodness_of_fit_ref 1.059
_refine_ls_hydrogen_treatment constr
_refine_ls_matrix_type full
_refine_ls_number_parameters 775
_refine_ls_number_reflns 9830
_refine_ls_number_restraints 91
_refine_ls_restrained_S_all 1.063
_refine_ls_R_factor_all 0.0562
_refine_ls_R_factor_gt 0.0556
_refine_ls_shift/su_max 0.001
_refine_ls_shift/su_mean 0.000
_refine_ls_structure_factor_coef Fsqd
_refine_ls_weighting_details 'calc w=1/[\s^2^(Fo^2^)+(0.1009P)^2^+3.0233P] where P=(Fo^2^+2Fc^2^)/3'
_refine_ls_weighting_scheme calc
_refine_ls_wR_factor_gt 0.1548
_refine_ls_wR_factor_ref 0.1557
_reflns_number_gt 9622
_reflns_number_total 9830
_reflns_threshold_expression >2sigma(I)
_cod_data_source_file cg301768h_si_001.cif
_cod_data_source_block KGA-acetic-acid
_cod_depositor_comments
;
The following automatic conversions were performed:
'__diffrn_radiation_source' tag replaced with
'_diffrn_radiation_source'.

Automatic conversion script
Id: cif_correct_tags 1440 2010-10-19 06:21:57Z saulius 
;
_cod_database_code 4507549

loop_
_symmetry_equiv_pos_as_xyz
'x, y, z'
'-x+1/2, -y, z+1/2'
'x+1/2, -y+1/2, -z'
'-x, y+1/2, -z+1/2'

loop_
_atom_site_label
_atom_site_type_symbol
_atom_site_fract_x
_atom_site_fract_y
_atom_site_fract_z
_atom_site_U_iso_or_equiv
_atom_site_adp_type
_atom_site_occupancy
_atom_site_symmetry_multiplicity
_atom_site_calc_flag
_atom_site_refinement_flags
_atom_site_disorder_assembly
_atom_site_disorder_group
K1 K 0.52550(7) 0.99301(6) 0.551564(13) 0.04061(17) Uani 1 1 d . . .
C1A C 0.6116(3) 0.6456(2) 0.55870(5) 0.0251(5) Uani 1 1 d . . .
H1A H 0.6803 0.5970 0.5674 0.030 Uiso 1 1 calc R . .
C2A C 0.5663(3) 0.5816(2) 0.53517(5) 0.0230(5) Uani 1 1 d . . .
H2A H 0.4886 0.6232 0.5277 0.028 Uiso 1 1 calc R . .
C3A C 0.6794(3) 0.5746(2) 0.51627(5) 0.0253(5) Uani 1 1 d . . .
H3A H 0.7494 0.5230 0.5237 0.030 Uiso 1 1 calc R . .
C4A C 0.7388(3) 0.6977(3) 0.51222(5) 0.0275(6) Uani 1 1 d . . .
H4A H 0.6719 0.7520 0.5045 0.033 Uiso 1 1 calc R . .
C5A C 0.7804(3) 0.7462(3) 0.53765(6) 0.0311(6) Uani 1 1 d . . .
H5A H 0.8400 0.6872 0.5459 0.037 Uiso 1 1 calc R . .
C6A C 0.8513(4) 0.8650(3) 0.53527(6) 0.0426(8) Uani 1 1 d . . .
O2A O 0.53092(19) 0.46385(16) 0.54312(4) 0.0266(4) Uani 1 1 d . . .
O3A O 0.63900(19) 0.51995(17) 0.49370(4) 0.0287(4) Uani 1 1 d . . .
H3AO H 0.5875 0.5658 0.4861 0.043 Uiso 1 1 calc R . .
O4A O 0.8529(2) 0.6914(2) 0.49665(4) 0.0355(5) Uani 1 1 d . . .
H4AO H 0.8295 0.6828 0.4817 0.053 Uiso 1 1 calc R . .
O5A O 0.66390(18) 0.76040(16) 0.55238(4) 0.0276(4) Uani 1 1 d . . .
O6A O 0.9737(3) 0.8616(3) 0.53460(6) 0.0670(8) Uani 1 1 d . . .
O7A O 0.7804(3) 0.9560(2) 0.53416(5) 0.0551(7) Uani 1 1 d . . .
O2B O 0.5284(2) 0.21841(17) 0.53214(4) 0.0331(4) Uani 1 1 d . . .
H2BO H 0.5340 0.2148 0.5165 0.050 Uiso 1 1 calc R . .
O3B O 0.2755(2) 0.11197(17) 0.53871(4) 0.0329(4) Uani 1 1 d . . .
H3BO H 0.2379 0.0668 0.5284 0.049 Uiso 1 1 calc R . .
O4B O 0.0600(2) 0.2624(2) 0.51903(5) 0.0426(5) Uani 1 1 d . . .
H4BO H 0.0011 0.2402 0.5290 0.064 Uiso 1 1 calc R . .
C1B C 0.4256(3) 0.4129(2) 0.53054(5) 0.0248(5) Uani 1 1 d . . .
H1B H 0.4405 0.4170 0.5121 0.030 Uiso 1 1 d R . .
C2B C 0.4141(3) 0.2837(2) 0.53885(5) 0.0257(5) Uani 1 1 d . . .
H2B H 0.4069 0.2825 0.5574 0.031 Uiso 1 1 d R . .
C3B C 0.2899(3) 0.2277(3) 0.52812(6) 0.0299(6) Uani 1 1 d . . .
H3B H 0.3018 0.2184 0.5097 0.036 Uiso 1 1 d R . .
C4B C 0.1692(3) 0.3058(3) 0.53258(6) 0.0330(6) Uani 1 1 d D . .
H4B H 0.1479 0.3089 0.5508 0.040 Uiso 1 1 d R . .
C1 C 0.5794(3) 0.8253(3) 0.63455(5) 0.0327(6) Uani 1 1 d . . .
H11 H 0.5779 0.9114 0.6387 0.039 Uiso 1 1 calc R . .
H12 H 0.6710 0.7967 0.6367 0.039 Uiso 1 1 calc R . .
C2 C 0.5394(3) 0.8096(3) 0.60732(5) 0.0321(6) Uani 1 1 d . . .
H21 H 0.4507 0.8439 0.6046 0.039 Uiso 1 1 calc R . .
H22 H 0.6022 0.8526 0.5964 0.039 Uiso 1 1 calc R . .
C3 C 0.5384(3) 0.6784(2) 0.60060(5) 0.0264(5) Uani 1 1 d . . .
H31 H 0.6292 0.6462 0.6033 0.032 Uiso 1 1 calc R . .
O3 O 0.50505(18) 0.66296(17) 0.57436(3) 0.0251(4) Uani 1 1 d . . .
C4 C 0.4420(3) 0.6034(3) 0.61631(5) 0.0303(6) Uani 1 1 d . . .
C5 C 0.4808(3) 0.6251(2) 0.64417(5) 0.0286(6) Uani 1 1 d . . .
H51 H 0.5729 0.5944 0.6456 0.034 Uiso 1 1 calc R . .
C6 C 0.4021(3) 0.5510(3) 0.66292(5) 0.0360(7) Uani 1 1 d . . .
H61 H 0.3872 0.4699 0.6562 0.043 Uiso 1 1 calc R . .
H62 H 0.3153 0.5887 0.6659 0.043 Uiso 1 1 calc R . .
C7 C 0.4783(4) 0.5428(3) 0.68756(5) 0.0365(7) Uani 1 1 d . . .
H71 H 0.5612 0.4985 0.6846 0.044 Uiso 1 1 calc R . .
H72 H 0.4254 0.4963 0.6996 0.044 Uiso 1 1 calc R . .
C8 C 0.5117(3) 0.6644(3) 0.69917(5) 0.0324(6) Uani 1 1 d . . .
C9 C 0.5602(3) 0.7543(3) 0.67874(5) 0.0321(6) Uani 1 1 d . . .
H91 H 0.6510 0.7260 0.6746 0.039 Uiso 1 1 calc R . .
C10 C 0.4889(3) 0.7574(3) 0.65324(5) 0.0300(6) Uani 1 1 d . . .
C11 C 0.5823(4) 0.8747(3) 0.69110(6) 0.0396(7) Uani 1 1 d . . .
O11 O 0.5572(4) 0.9704(2) 0.68103(5) 0.0615(8) Uani 1 1 d . . .
C12 C 0.6367(4) 0.8727(3) 0.71644(6) 0.0400(7) Uani 1 1 d . . .
H121 H 0.6601 0.9471 0.7237 0.048 Uiso 1 1 calc R . .
C13 C 0.6561(3) 0.7745(3) 0.73011(6) 0.0373(7) Uani 1 1 d . . .
C14 C 0.6270(3) 0.6512(3) 0.71899(6) 0.0355(7) Uani 1 1 d . . .
C15 C 0.5891(4) 0.5590(3) 0.73946(6) 0.0435(8) Uani 1 1 d . . .
H151 H 0.4952 0.5698 0.7438 0.052 Uiso 1 1 calc R . .
H152 H 0.5996 0.4774 0.7326 0.052 Uiso 1 1 calc R . .
C16 C 0.6720(5) 0.5698(3) 0.76322(6) 0.0493(9) Uani 1 1 d . . .
H161 H 0.7647 0.5504 0.7593 0.059 Uiso 1 1 calc R . .
H162 H 0.6403 0.5108 0.7756 0.059 Uiso 1 1 calc R . .
C17 C 0.6656(4) 0.6958(3) 0.77479(6) 0.0459(8) Uani 1 1 d . . .
C18 C 0.7196(4) 0.7869(3) 0.75558(6) 0.0453(8) Uani 1 1 d . . .
H181 H 0.6953 0.8679 0.7619 0.054 Uiso 1 1 calc R . .
C19 C 0.8694(4) 0.7860(4) 0.75286(7) 0.0534(9) Uani 1 1 d . . .
H191 H 0.8955 0.8521 0.7416 0.064 Uiso 1 1 calc R . .
H192 H 0.8961 0.7102 0.7448 0.064 Uiso 1 1 calc R . .
C20 C 0.9447(5) 0.7987(4) 0.77750(8) 0.0586(10) Uani 1 1 d . . .
C21 C 0.8946(5) 0.7016(4) 0.79522(8) 0.0648(12) Uani 1 1 d . . .
H211 H 0.9203 0.6225 0.7886 0.078 Uiso 1 1 calc R . .
H212 H 0.9379 0.7116 0.8116 0.078 Uiso 1 1 calc R . .
C22 C 0.7471(5) 0.7040(4) 0.79885(7) 0.0612(12) Uani 1 1 d . . .
H221 H 0.7234 0.7789 0.8076 0.073 Uiso 1 1 calc R . .
H222 H 0.7221 0.6368 0.8099 0.073 Uiso 1 1 calc R . .
C23 C 0.2985(3) 0.6323(3) 0.60980(6) 0.0392(7) Uani 1 1 d . . .
H231 H 0.2866 0.7191 0.6093 0.059 Uiso 1 1 calc R . .
H232 H 0.2402 0.5980 0.6225 0.059 Uiso 1 1 calc R . .
H233 H 0.2770 0.5982 0.5935 0.059 Uiso 1 1 calc R . .
C24 C 0.4662(4) 0.4715(3) 0.60988(6) 0.0422(8) Uani 1 1 d . . .
H241 H 0.3960 0.4225 0.6171 0.063 Uiso 1 1 calc R . .
H242 H 0.5513 0.4463 0.6167 0.063 Uiso 1 1 calc R . .
H243 H 0.4667 0.4615 0.5917 0.063 Uiso 1 1 calc R . .
C25 C 0.3530(4) 0.8208(3) 0.65412(6) 0.0415(7) Uani 1 1 d . . .
H251 H 0.2859 0.7644 0.6599 0.062 Uiso 1 1 calc R . .
H252 H 0.3299 0.8492 0.6374 0.062 Uiso 1 1 calc R . .
H253 H 0.3574 0.8888 0.6656 0.062 Uiso 1 1 calc R . .
C26 C 0.3835(4) 0.7122(3) 0.71139(6) 0.0414(7) Uani 1 1 d . . .
H261 H 0.3151 0.7207 0.6986 0.062 Uiso 1 1 calc R . .
H262 H 0.4008 0.7901 0.7191 0.062 Uiso 1 1 calc R . .
H263 H 0.3537 0.6560 0.7242 0.062 Uiso 1 1 calc R . .
C27 C 0.7555(4) 0.6058(3) 0.70691(7) 0.0442(8) Uani 1 1 d . . .
H271 H 0.7921 0.6681 0.6961 0.066 Uiso 1 1 calc R . .
H272 H 0.7368 0.5344 0.6970 0.066 Uiso 1 1 calc R . .
H273 H 0.8193 0.5859 0.7200 0.066 Uiso 1 1 calc R . .
C28 C 0.5222(5) 0.7256(3) 0.78119(7) 0.0539(10) Uani 1 1 d . . .
H281 H 0.4855 0.6623 0.7917 0.081 Uiso 1 1 calc R . .
H282 H 0.4708 0.7317 0.7658 0.081 Uiso 1 1 calc R . .
H283 H 0.5188 0.8017 0.7902 0.081 Uiso 1 1 calc R . .
C29 C 1.0922(6) 0.7867(5) 0.77243(11) 0.0788(15) Uani 1 1 d . . .
H291 H 1.1415 0.8078 0.7875 0.118 Uiso 1 1 calc R . .
H292 H 1.1173 0.8406 0.7588 0.118 Uiso 1 1 calc R . .
H293 H 1.1123 0.7042 0.7677 0.118 Uiso 1 1 calc R . .
C30 C 0.9275(5) 0.9254(4) 0.78774(9) 0.0601(10) Uani 1 1 d . . .
O30 O 0.9083(4) 1.0115(3) 0.77464(7) 0.0792(10) Uani 1 1 d . . .
O31 O 0.9441(4) 0.9331(3) 0.81198(6) 0.0770(9) Uani 1 1 d . . .
H311 H 0.9372 1.0047 0.8164 0.115 Uiso 1 1 calc R . .
O2W O 0.3261(2) 0.8229(2) 0.55222(4) 0.0427(5) Uani 1 1 d . . .
H1W2 H 0.2615 0.8380 0.5615 0.064 Uiso 1 1 d R . .
H2W2 H 0.3687 0.7682 0.5592 0.064 Uiso 1 1 d R . .
C1A1 C 0.4601(6) 1.1390(4) 0.61352(8) 0.0658(13) Uani 1 1 d D . .
C2A1 C 0.3755(9) 1.1563(5) 0.63578(11) 0.108(3) Uani 1 1 d D . .
H2A1 H 0.2876 1.1818 0.6305 0.163 Uiso 1 1 calc R . .
H3A1 H 0.4143 1.2175 0.6466 0.163 Uiso 1 1 calc R . .
H4A1 H 0.3688 1.0809 0.6450 0.163 Uiso 1 1 calc R . .
O1A1 O 0.5827(5) 1.1745(3) 0.61615(6) 0.0797(10) Uani 1 1 d D . .
H1A1 H 0.6244 1.1613 0.6029 0.119 Uiso 1 1 calc R . .
O2A1 O 0.4176(4) 1.0943(3) 0.59436(6) 0.0708(9) Uani 1 1 d D . .
C1A2 C 0.0841(7) 0.9962(5) 0.59045(12) 0.0882(16) Uani 1 1 d . . .
C2A2 C -0.0264(10) 0.9993(7) 0.60826(16) 0.137(4) Uani 1 1 d . . .
H2A2 H -0.0103 1.0614 0.6208 0.205 Uiso 1 1 calc R . .
H3A2 H -0.0342 0.9216 0.6165 0.205 Uiso 1 1 calc R . .
H4A2 H -0.1083 1.0170 0.5993 0.205 Uiso 1 1 calc R . .
O1A2 O 0.1145(5) 1.1009(4) 0.58112(10) 0.1059(15) Uani 1 1 d . . .
H1A2 H 0.1787 1.0936 0.5714 0.159 Uiso 1 1 calc R . .
O2A2 O 0.1351(6) 0.9024(4) 0.58413(10) 0.1152(17) Uani 1 1 d . . .
C1A3 C 0.7898(4) 1.1943(4) 0.56424(7) 0.0508(9) Uani 1 1 d . . .
C2A3 C 0.8002(6) 1.3213(4) 0.57105(10) 0.0714(13) Uani 1 1 d . . .
H2A3 H 0.8901 1.3494 0.5679 0.107 Uiso 1 1 calc R . .
H3A3 H 0.7792 1.3312 0.5888 0.107 Uiso 1 1 calc R . .
H4A3 H 0.7381 1.3680 0.5610 0.107 Uiso 1 1 calc R . .
O1A3 O 0.8538(3) 1.1605(2) 0.54446(6) 0.0577(7) Uani 1 1 d . . .
H1A3 H 0.8422 1.0870 0.5422 0.087 Uiso 1 1 calc R . .
O2A3 O 0.7201(3) 1.1248(3) 0.57611(6) 0.0624(7) Uani 1 1 d . . .
C5B C 0.2014(6) 0.4284(4) 0.52154(9) 0.0288(11) Uani 0.744(6) 1 d P . 1
H5B H 0.2294 0.4210 0.5037 0.035 Uiso 0.744(6) 1 d PR . 1
C6B C 0.0831(4) 0.5102(4) 0.52405(9) 0.0313(9) Uani 0.744(6) 1 d P . 1
O5B O 0.3075(8) 0.4752(7) 0.53565(9) 0.0257(11) Uani 0.744(6) 1 d P . 1
O6B O 0.0403(3) 0.5459(3) 0.50209(5) 0.0390(8) Uani 0.744(6) 1 d P . 1
H6BO H -0.0255 0.5905 0.5040 0.059 Uiso 0.744(6) 1 calc PR . 1
O7B O 0.0365(7) 0.5369(6) 0.54331(9) 0.0537(15) Uani 0.744(6) 1 d P . 1
C5B' C 0.196(2) 0.4403(9) 0.5304(3) 0.0288(11) Uani 0.256(6) 1 d PD . 2
H5B' H 0.2089 0.4552 0.5122 0.035 Uiso 0.256(6) 1 calc PR . 2
C6B' C 0.0939(15) 0.5326(14) 0.5387(4) 0.0313(9) Uani 0.256(6) 1 d P . 2
O5B' O 0.314(3) 0.483(2) 0.5421(4) 0.0257(11) Uani 0.256(6) 1 d P . 2
O6B' O 0.1247(8) 0.6399(7) 0.53327(18) 0.037(2) Uani 0.256(6) 1 d P . 2
H6B' H 0.0658 0.6864 0.5384 0.056 Uiso 0.256(6) 1 calc PR . 2
O7B' O 0.0015(14) 0.5114(13) 0.5512(3) 0.050(4) Uani 0.256(6) 1 d P . 2
C1A8 C -0.0846(8) 0.5473(8) 0.62071(18) 0.0808(8) Uani 0.637(3) 1 d PD A 3
C2A8 C -0.0517(8) 0.6547(8) 0.60545(18) 0.0808(8) Uani 0.637(3) 1 d PD A 3
H2A8 H 0.0353 0.6444 0.5979 0.121 Uiso 0.637(3) 1 calc PR A 3
H3A8 H -0.0511 0.7256 0.6162 0.121 Uiso 0.637(3) 1 calc PR A 3
H4A8 H -0.1179 0.6647 0.5923 0.121 Uiso 0.637(3) 1 calc PR A 3
O1A8 O 0.0045(5) 0.4609(5) 0.62051(12) 0.0808(8) Uani 0.637(3) 1 d PD A 3
H1A8 H -0.0205 0.4050 0.6298 0.121 Uiso 0.637(3) 1 calc PR A 3
O2A8 O -0.1853(5) 0.5379(6) 0.63177(12) 0.0808(8) Uani 0.637(3) 1 d PD A 3
C1A6 C -0.1825(9) 0.2573(8) 0.65397(18) 0.0864(8) Uani 0.637(3) 1 d PD A 3
C2A6 C -0.2273(9) 0.1430(8) 0.66616(19) 0.0864(8) Uani 0.637(3) 1 d PD A 3
H2A6 H -0.3059 0.1586 0.6763 0.130 Uiso 0.637(3) 1 calc PR A 3
H3A6 H -0.1569 0.1121 0.6769 0.130 Uiso 0.637(3) 1 calc PR A 3
H4A6 H -0.2483 0.0839 0.6533 0.130 Uiso 0.637(3) 1 calc PR A 3
O1A6 O -0.2571(6) 0.3509(6) 0.65899(12) 0.0864(8) Uani 0.637(3) 1 d PD A 3
H1A6 H -0.2264 0.4114 0.6518 0.130 Uiso 0.637(3) 1 calc PR A 3
O2A6 O -0.0890(7) 0.2626(7) 0.64010(13) 0.0864(8) Uani 0.637(3) 1 d PD A 3
C1A4 C 0.9634(9) 1.2429(8) 0.81725(16) 0.0808(8) Uani 0.637(3) 1 d PD A 3
C2A4 C 1.0003(8) 1.3639(8) 0.82618(19) 0.0808(8) Uani 0.637(3) 1 d PD A 3
H2A4 H 1.0200 1.3607 0.8441 0.121 Uiso 0.637(3) 1 calc PR A 3
H3A4 H 0.9271 1.4192 0.8233 0.121 Uiso 0.637(3) 1 calc PR A 3
H4A4 H 1.0782 1.3917 0.8171 0.121 Uiso 0.637(3) 1 calc PR A 3
O1A4 O 0.9351(6) 1.2347(6) 0.79345(11) 0.0808(8) Uani 0.637(3) 1 d PD A 3
H1A4 H 0.9150 1.1639 0.7900 0.121 Uiso 0.637(3) 1 calc PR A 3
O2A4 O 0.9617(6) 1.1528(6) 0.83155(14) 0.0808(8) Uani 0.637(3) 1 d PD A 3
O5W O -0.0174(9) 0.6820(9) 0.58521(14) 0.065(2) Uani 0.363(3) 1 d P A 4
O6W O -0.1404(11) 0.6347(11) 0.6270(2) 0.0864(8) Uani 0.363(3) 1 d P A 4
O8W O -0.3205(11) 0.1883(11) 0.6652(2) 0.0864(8) Uani 0.363(3) 1 d P A 4
C1A7 C -0.0632(13) 0.3389(13) 0.6383(3) 0.0864(8) Uani 0.363(3) 1 d PD A 4
C2A7 C 0.0707(13) 0.3602(16) 0.6281(3) 0.0864(8) Uani 0.363(3) 1 d PD A 4
H2A7 H 0.1234 0.2874 0.6298 0.130 Uiso 0.363(3) 1 calc PR A 4
H3A7 H 0.1127 0.4253 0.6374 0.130 Uiso 0.363(3) 1 calc PR A 4
H4A7 H 0.0643 0.3820 0.6105 0.130 Uiso 0.363(3) 1 calc PR A 4
O1A7 O -0.0728(13) 0.2305(10) 0.6485(2) 0.0864(8) Uani 0.363(3) 1 d PD A 4
H1A7 H -0.1501 0.2197 0.6536 0.130 Uiso 0.363(3) 1 calc PR A 4
O2A7 O -0.1608(10) 0.4016(10) 0.6391(2) 0.0864(8) Uani 0.363(3) 1 d PD A 4
C1A5 C 0.9878(15) 1.2671(13) 0.8282(3) 0.0864(8) Uani 0.363(3) 1 d PD A 4
C2A5 C 0.9545(16) 1.3705(13) 0.8109(3) 0.0864(8) Uani 0.363(3) 1 d PD A 4
H2A5 H 1.0023 1.4421 0.8162 0.130 Uiso 0.363(3) 1 calc PR A 4
H3A5 H 0.8596 1.3860 0.8114 0.130 Uiso 0.363(3) 1 calc PR A 4
H4A5 H 0.9803 1.3501 0.7938 0.130 Uiso 0.363(3) 1 calc PR A 4
O1A5 O 1.0754(10) 1.2891(10) 0.8444(2) 0.0864(8) Uani 0.363(3) 1 d PD A 4
H1A5 H 1.0878 1.2282 0.8532 0.130 Uiso 0.363(3) 1 calc PR A 4
O2A5 O 0.9340(13) 1.1704(11) 0.8259(3) 0.0864(8) Uani 0.363(3) 1 d PD A 4

loop_
_atom_site_aniso_label
_atom_site_aniso_U_11
_atom_site_aniso_U_22
_atom_site_aniso_U_33
_atom_site_aniso_U_23
_atom_site_aniso_U_13
_atom_site_aniso_U_12
K1 0.0466(4) 0.0268(3) 0.0485(4) 0.0058(3) 0.0038(3) -0.0002(3)
C1A 0.0226(12) 0.0186(12) 0.0339(13) 0.0025(10) 0.0017(10) -0.0016(10)
C2A 0.0216(12) 0.0148(11) 0.0325(13) 0.0015(10) 0.0003(10) -0.0014(10)
C3A 0.0201(12) 0.0226(13) 0.0333(14) 0.0008(11) -0.0003(10) 0.0012(10)
C4A 0.0206(12) 0.0290(14) 0.0329(14) 0.0020(11) 0.0040(11) -0.0008(11)
C5A 0.0225(12) 0.0327(15) 0.0380(15) -0.0008(13) 0.0055(11) -0.0059(12)
C6A 0.0439(18) 0.047(2) 0.0373(16) -0.0064(15) 0.0099(14) -0.0249(17)
O2A 0.0256(9) 0.0165(8) 0.0376(10) 0.0032(7) -0.0048(8) -0.0034(7)
O3A 0.0312(10) 0.0228(9) 0.0321(9) -0.0029(8) 0.0002(8) 0.0064(8)
O4A 0.0250(9) 0.0449(12) 0.0366(10) 0.0025(9) 0.0085(8) -0.0005(9)
O5A 0.0251(9) 0.0215(9) 0.0362(10) -0.0005(8) 0.0048(8) -0.0076(7)
O6A 0.0428(14) 0.089(2) 0.0695(17) -0.0025(16) 0.0108(13) -0.0376(16)
O7A 0.0611(16) 0.0338(13) 0.0705(16) -0.0044(12) 0.0178(13) -0.0233(12)
O2B 0.0291(9) 0.0215(9) 0.0488(11) 0.0042(8) 0.0039(9) 0.0073(8)
O3B 0.0394(11) 0.0194(9) 0.0399(11) 0.0018(8) -0.0083(9) -0.0084(8)
O4B 0.0283(10) 0.0435(13) 0.0559(13) 0.0075(11) -0.0082(9) -0.0114(9)
C1B 0.0206(12) 0.0180(12) 0.0360(14) -0.0008(10) -0.0003(11) 0.0005(10)
C2B 0.0265(13) 0.0184(12) 0.0323(13) 0.0005(11) 0.0008(11) 0.0004(11)
C3B 0.0346(15) 0.0200(13) 0.0350(14) 0.0012(11) -0.0028(11) -0.0047(12)
C4B 0.0231(13) 0.0265(15) 0.0494(17) 0.0040(13) -0.0038(12) -0.0045(11)
C1 0.0442(16) 0.0226(13) 0.0315(14) -0.0015(11) 0.0091(13) -0.0080(13)
C2 0.0435(16) 0.0216(13) 0.0312(14) 0.0019(11) 0.0059(12) -0.0059(12)
C3 0.0258(13) 0.0240(13) 0.0295(13) 0.0020(11) 0.0035(11) -0.0020(11)
O3 0.0218(8) 0.0237(9) 0.0300(9) 0.0005(7) 0.0026(7) -0.0018(7)
C4 0.0319(14) 0.0253(14) 0.0338(14) 0.0039(11) 0.0036(11) -0.0057(12)
C5 0.0323(13) 0.0224(13) 0.0312(13) 0.0030(11) 0.0028(11) -0.0015(12)
C6 0.0469(17) 0.0275(14) 0.0337(14) 0.0052(12) 0.0020(13) -0.0091(13)
C7 0.0509(17) 0.0253(14) 0.0333(14) 0.0050(12) 0.0027(13) -0.0100(14)
C8 0.0451(16) 0.0227(13) 0.0294(13) 0.0034(11) 0.0065(13) -0.0034(13)
C9 0.0396(15) 0.0214(13) 0.0355(14) -0.0006(12) 0.0085(12) -0.0037(12)
C10 0.0354(14) 0.0226(13) 0.0321(13) 0.0034(11) 0.0086(12) -0.0011(12)
C11 0.0573(19) 0.0263(15) 0.0352(15) -0.0019(13) 0.0089(14) -0.0047(14)
O11 0.117(3) 0.0239(11) 0.0435(13) 0.0001(10) -0.0024(15) -0.0055(14)
C12 0.0579(19) 0.0250(15) 0.0373(15) -0.0048(13) 0.0074(15) -0.0064(14)
C13 0.0447(17) 0.0339(16) 0.0333(15) -0.0043(13) 0.0080(13) -0.0047(14)
C14 0.0477(17) 0.0257(14) 0.0331(14) 0.0002(12) 0.0042(13) -0.0030(13)
C15 0.072(2) 0.0243(14) 0.0343(15) 0.0018(12) -0.0026(16) -0.0059(16)
C16 0.082(3) 0.0332(17) 0.0325(15) 0.0017(13) -0.0037(17) -0.0017(18)
C17 0.073(2) 0.0335(17) 0.0316(15) -0.0008(14) -0.0024(16) -0.0055(17)
C18 0.064(2) 0.0357(17) 0.0364(16) -0.0035(14) 0.0006(15) -0.0053(17)
C19 0.067(2) 0.046(2) 0.0476(19) -0.0011(16) -0.0035(18) -0.0077(19)
C20 0.070(3) 0.053(2) 0.053(2) -0.0009(18) -0.014(2) 0.000(2)
C21 0.091(3) 0.053(2) 0.050(2) -0.0005(18) -0.027(2) 0.002(2)
C22 0.104(4) 0.043(2) 0.0368(18) 0.0017(16) -0.006(2) -0.009(2)
C23 0.0308(15) 0.0479(19) 0.0390(16) 0.0069(14) 0.0023(12) -0.0093(14)
C24 0.067(2) 0.0238(14) 0.0352(15) 0.0024(12) -0.0006(15) -0.0111(15)
C25 0.0460(18) 0.0369(17) 0.0415(16) 0.0027(14) 0.0088(14) 0.0077(15)
C26 0.0464(18) 0.0416(18) 0.0360(15) 0.0055(14) 0.0094(14) -0.0023(15)
C27 0.052(2) 0.0392(18) 0.0414(17) -0.0043(14) -0.0005(15) 0.0077(16)
C28 0.084(3) 0.0341(17) 0.0434(18) -0.0048(14) 0.0133(19) -0.0109(19)
C29 0.079(3) 0.077(3) 0.080(3) -0.013(3) -0.027(3) 0.003(3)
C30 0.057(2) 0.054(2) 0.069(3) -0.006(2) -0.014(2) -0.005(2)
O30 0.093(2) 0.0519(18) 0.093(2) 0.0021(17) -0.029(2) -0.0057(18)
O31 0.098(3) 0.069(2) 0.0633(18) -0.0160(16) -0.0045(17) -0.010(2)
O2W 0.0460(12) 0.0403(12) 0.0417(12) 0.0050(10) 0.0010(10) 0.0096(10)
C1A1 0.106(4) 0.036(2) 0.055(2) 0.0121(18) 0.014(3) 0.015(2)
C2A1 0.197(8) 0.050(3) 0.078(3) 0.009(2) 0.069(4) 0.025(4)
O1A1 0.120(3) 0.067(2) 0.0522(16) -0.0069(15) 0.0082(19) 0.001(2)
O2A1 0.084(2) 0.070(2) 0.0585(17) 0.0008(15) 0.0141(16) 0.0086(18)
C1A2 0.104(4) 0.068(3) 0.093(4) 0.013(3) 0.015(3) 0.026(3)
C2A2 0.166(8) 0.104(5) 0.141(6) 0.048(5) 0.077(6) 0.070(6)
O1A2 0.107(3) 0.076(3) 0.135(4) 0.018(3) 0.047(3) 0.023(2)
O2A2 0.122(4) 0.078(3) 0.146(4) 0.009(3) 0.057(3) 0.036(3)
C1A3 0.051(2) 0.045(2) 0.056(2) 0.0032(17) -0.0068(17) -0.0073(18)
C2A3 0.099(4) 0.044(2) 0.071(3) -0.002(2) -0.007(3) -0.004(2)
O1A3 0.0654(17) 0.0352(13) 0.0725(18) -0.0023(12) 0.0135(14) -0.0211(12)
O2A3 0.0720(19) 0.0562(17) 0.0590(16) 0.0002(14) 0.0050(14) -0.0136(16)
C5B 0.0210(15) 0.0245(17) 0.041(3) 0.0026(19) -0.002(3) -0.0031(14)
C6B 0.0240(17) 0.0288(19) 0.041(2) -0.0029(19) -0.0001(18) -0.0017(16)
O5B 0.0181(12) 0.0168(15) 0.042(3) -0.007(2) -0.001(2) 0.0003(10)
O6B 0.0307(15) 0.0405(17) 0.0459(17) 0.0038(13) 0.0007(12) 0.0116(13)
O7B 0.059(4) 0.063(4) 0.040(3) -0.002(2) 0.006(2) 0.027(3)
C5B' 0.0210(15) 0.0245(17) 0.041(3) 0.0026(19) -0.002(3) -0.0031(14)
C6B' 0.0240(17) 0.0288(19) 0.041(2) -0.0029(19) -0.0001(18) -0.0017(16)
O5B' 0.0181(12) 0.0168(15) 0.042(3) -0.007(2) -0.001(2) 0.0003(10)
O6B' 0.022(4) 0.021(4) 0.069(6) 0.008(4) 0.015(4) 0.007(3)
O7B' 0.041(7) 0.031(6) 0.078(11) 0.016(6) 0.032(6) 0.016(5)
C1A8 0.0579(13) 0.0802(16) 0.1044(19) -0.0064(14) 0.0063(12) 0.0046(11)
C2A8 0.0579(13) 0.0802(16) 0.1044(19) -0.0064(14) 0.0063(12) 0.0046(11)
O1A8 0.0579(13) 0.0802(16) 0.1044(19) -0.0064(14) 0.0063(12) 0.0046(11)
O2A8 0.0579(13) 0.0802(16) 0.1044(19) -0.0064(14) 0.0063(12) 0.0046(11)
C1A6 0.0720(15) 0.089(2) 0.098(2) -0.0065(16) 0.0056(14) -0.0080(14)
C2A6 0.0720(15) 0.089(2) 0.098(2) -0.0065(16) 0.0056(14) -0.0080(14)
O1A6 0.0720(15) 0.089(2) 0.098(2) -0.0065(16) 0.0056(14) -0.0080(14)
O2A6 0.0720(15) 0.089(2) 0.098(2) -0.0065(16) 0.0056(14) -0.0080(14)
C1A4 0.0579(13) 0.0802(16) 0.1044(19) -0.0064(14) 0.0063(12) 0.0046(11)
C2A4 0.0579(13) 0.0802(16) 0.1044(19) -0.0064(14) 0.0063(12) 0.0046(11)
O1A4 0.0579(13) 0.0802(16) 0.1044(19) -0.0064(14) 0.0063(12) 0.0046(11)
O2A4 0.0579(13) 0.0802(16) 0.1044(19) -0.0064(14) 0.0063(12) 0.0046(11)
O5W 0.069(5) 0.075(5) 0.049(4) -0.010(4) 0.005(4) 0.006(5)
O6W 0.0720(15) 0.089(2) 0.098(2) -0.0065(16) 0.0056(14) -0.0080(14)
O8W 0.0720(15) 0.089(2) 0.098(2) -0.0065(16) 0.0056(14) -0.0080(14)
C1A7 0.0720(15) 0.089(2) 0.098(2) -0.0065(16) 0.0056(14) -0.0080(14)
C2A7 0.0720(15) 0.089(2) 0.098(2) -0.0065(16) 0.0056(14) -0.0080(14)
O1A7 0.0720(15) 0.089(2) 0.098(2) -0.0065(16) 0.0056(14) -0.0080(14)
O2A7 0.0720(15) 0.089(2) 0.098(2) -0.0065(16) 0.0056(14) -0.0080(14)
C1A5 0.0720(15) 0.089(2) 0.098(2) -0.0065(16) 0.0056(14) -0.0080(14)
C2A5 0.0720(15) 0.089(2) 0.098(2) -0.0065(16) 0.0056(14) -0.0080(14)
O1A5 0.0720(15) 0.089(2) 0.098(2) -0.0065(16) 0.0056(14) -0.0080(14)
O2A5 0.0720(15) 0.089(2) 0.098(2) -0.0065(16) 0.0056(14) -0.0080(14)

loop_
_atom_type_symbol
_atom_type_description
_atom_type_scat_dispersion_real
_atom_type_scat_dispersion_imag
_atom_type_scat_source
C C 0.0181 0.0091 'International Tables Vol C Tables 4.2.6.8 and 6.1.1.4'
H H 0.0000 0.0000 'International Tables Vol C Tables 4.2.6.8 and 6.1.1.4'
O O 0.0492 0.0322 'International Tables Vol C Tables 4.2.6.8 and 6.1.1.4'
K K 0.3868 1.0657 'International Tables Vol C Tables 4.2.6.8 and 6.1.1.4'

loop_
_geom_angle_atom_site_label_1
_geom_angle_atom_site_label_2
_geom_angle_atom_site_label_3
_geom_angle
_geom_angle_site_symmetry_1
_geom_angle_site_symmetry_3
O2B K1 O2W 130.24(7) 1_565 .
O2B K1 O7A 89.98(7) 1_565 .
O2W K1 O7A 125.44(7) . .
O2B K1 O2A1 86.66(9) 1_565 .
O2W K1 O2A1 88.97(9) . .
O7A K1 O2A1 134.68(10) . .
O2B K1 O2A3 71.58(8) 1_565 .
O2W K1 O2A3 150.52(8) . .
O7A K1 O2A3 65.09(9) . .
O2A1 K1 O2A3 71.05(11) . .
O2B K1 O6B 76.18(8) 1_565 3_566
O2W K1 O6B 86.99(8) . 3_566
O7A K1 O6B 66.34(9) . 3_566
O2A1 K1 O6B 153.49(10) . 3_566
O2A3 K1 O6B 120.50(9) . 3_566
O2B K1 O3B 60.17(6) 1_565 1_565
O2W K1 O3B 71.66(6) . 1_565
O7A K1 O3B 142.17(8) . 1_565
O2A1 K1 O3B 70.70(9) . 1_565
O2A3 K1 O3B 118.70(8) . 1_565
O6B K1 O3B 83.18(8) 3_566 1_565
O2B K1 O5A 144.48(6) 1_565 .
O2W K1 O5A 75.09(6) . .
O7A K1 O5A 55.41(6) . .
O2A1 K1 O5A 122.23(8) . .
O2A3 K1 O5A 97.00(8) . .
O6B K1 O5A 81.87(8) 3_566 .
O3B K1 O5A 144.08(6) 1_565 .
O3 C1A O5A 107.9(2) . .
O3 C1A C2A 109.4(2) . .
O5A C1A C2A 109.8(2) . .
O3 C1A H1A 109.9 . .
O5A C1A H1A 109.9 . .
C2A C1A H1A 109.9 . .
O2A C2A C1A 105.3(2) . .
O2A C2A C3A 109.7(2) . .
C1A C2A C3A 110.2(2) . .
O2A C2A H2A 110.5 . .
C1A C2A H2A 110.5 . .
C3A C2A H2A 110.5 . .
O3A C3A C4A 112.6(2) . .
O3A C3A C2A 111.7(2) . .
C4A C3A C2A 110.2(2) . .
O3A C3A H3A 107.3 . .
C4A C3A H3A 107.3 . .
C2A C3A H3A 107.3 . .
O4A C4A C3A 111.1(2) . .
O4A C4A C5A 108.4(2) . .
C3A C4A C5A 107.7(2) . .
O4A C4A H4A 109.9 . .
C3A C4A H4A 109.9 . .
C5A C4A H4A 109.9 . .
O5A C5A C6A 109.9(2) . .
O5A C5A C4A 107.7(2) . .
C6A C5A C4A 111.6(2) . .
O5A C5A H5A 109.2 . .
C6A C5A H5A 109.2 . .
C4A C5A H5A 109.2 . .
O6A C6A O7A 126.8(3) . .
O6A C6A C5A 116.7(4) . .
O7A C6A C5A 116.5(3) . .
C1B O2A C2A 115.3(2) . .
C3A O3A H3AO 109.5 . .
C4A O4A H4AO 109.5 . .
C5A O5A C1A 109.7(2) . .
C5A O5A K1 118.84(16) . .
C1A O5A K1 128.14(14) . .
C6A O7A K1 129.9(2) . .
C2B O2B K1 111.78(15) . 1_545
C2B O2B H2BO 109.5 . .
K1 O2B H2BO 109.6 1_545 .
C3B O3B K1 114.59(17) . 1_545
C3B O3B H3BO 109.5 . .
K1 O3B H3BO 105.8 1_545 .
C4B O4B H4BO 109.5 . .
O2A C1B O5B 110.9(3) . .
O2A C1B O5B' 99.6(9) . .
O2A C1B C2B 108.0(2) . .
O5B C1B C2B 110.4(4) . .
O5B' C1B C2B 108.5(11) . .
O2A C1B H1B 110.1 . .
O5B C1B H1B 107.3 . .
O5B' C1B H1B 119.6 . .
C2B C1B H1B 110.2 . .
O2B C2B C1B 110.8(2) . .
O2B C2B C3B 111.7(2) . .
C1B C2B C3B 110.2(2) . .
O2B C2B H2B 107.8 . .
C1B C2B H2B 108.1 . .
C3B C2B H2B 108.1 . .
O3B C3B C2B 108.1(2) . .
O3B C3B C4B 112.2(2) . .
C2B C3B C4B 111.8(2) . .
O3B C3B H3B 108.2 . .
C2B C3B H3B 108.4 . .
C4B C3B H3B 108.1 . .
O4B C4B C3B 110.7(3) . .
O4B C4B C5B 106.1(3) . .
C3B C4B C5B 106.4(3) . .
O4B C4B C5B' 115.9(8) . .
C3B C4B C5B' 114.2(8) . .
O4B C4B H4B 110.1 . .
C3B C4B H4B 110.3 . .
C5B C4B H4B 113.1 . .
C5B' C4B H4B 94.5 . .
C2 C1 C10 113.7(3) . .
C2 C1 H11 108.8 . .
C10 C1 H11 108.8 . .
C2 C1 H12 108.8 . .
C10 C1 H12 108.8 . .
H11 C1 H12 107.7 . .
C3 C2 C1 110.0(2) . .
C3 C2 H21 109.7 . .
C1 C2 H21 109.7 . .
C3 C2 H22 109.7 . .
C1 C2 H22 109.7 . .
H21 C2 H22 108.2 . .
O3 C3 C2 110.3(2) . .
O3 C3 C4 108.4(2) . .
C2 C3 C4 113.8(2) . .
O3 C3 H31 108.1 . .
C2 C3 H31 108.1 . .
C4 C3 H31 108.1 . .
C1A O3 C3 114.9(2) . .
C23 C4 C24 107.7(3) . .
C23 C4 C3 111.4(2) . .
C24 C4 C3 107.5(2) . .
C23 C4 C5 115.1(3) . .
C24 C4 C5 108.9(2) . .
C3 C4 C5 106.1(2) . .
C6 C5 C10 109.8(2) . .
C6 C5 C4 114.3(2) . .
C10 C5 C4 117.3(2) . .
C6 C5 H51 104.7 . .
C10 C5 H51 104.7 . .
C4 C5 H51 104.7 . .
C5 C6 C7 109.6(3) . .
C5 C6 H61 109.8 . .
C7 C6 H61 109.8 . .
C5 C6 H62 109.8 . .
C7 C6 H62 109.8 . .
H61 C6 H62 108.2 . .
C6 C7 C8 114.0(3) . .
C6 C7 H71 108.7 . .
C8 C7 H71 108.7 . .
C6 C7 H72 108.7 . .
C8 C7 H72 108.7 . .
H71 C7 H72 107.6 . .
C7 C8 C26 107.0(3) . .
C7 C8 C9 110.9(2) . .
C26 C8 C9 109.7(2) . .
C7 C8 C14 110.6(2) . .
C26 C8 C14 111.6(2) . .
C9 C8 C14 107.2(2) . .
C11 C9 C10 115.7(3) . .
C11 C9 C8 108.2(2) . .
C10 C9 C8 119.0(3) . .
C11 C9 H91 104.0 . .
C10 C9 H91 104.0 . .
C8 C9 H91 104.0 . .
C9 C10 C25 113.5(2) . .
C9 C10 C1 107.7(2) . .
C25 C10 C1 108.7(2) . .
C9 C10 C5 106.2(2) . .
C25 C10 C5 113.3(3) . .
C1 C10 C5 107.1(2) . .
O11 C11 C12 119.9(3) . .
O11 C11 C9 123.6(3) . .
C12 C11 C9 116.5(3) . .
C13 C12 C11 125.1(3) . .
C13 C12 H121 117.4 . .
C11 C12 H121 117.4 . .
C12 C13 C18 118.8(3) . .
C12 C13 C14 120.0(3) . .
C18 C13 C14 121.0(3) . .
C13 C14 C27 107.3(3) . .
C13 C14 C15 111.8(2) . .
C27 C14 C15 106.6(3) . .
C13 C14 C8 108.6(3) . .
C27 C14 C8 111.9(3) . .
C15 C14 C8 110.6(3) . .
C16 C15 C14 113.5(3) . .
C16 C15 H151 108.9 . .
C14 C15 H151 108.9 . .
C16 C15 H152 108.9 . .
C14 C15 H152 108.9 . .
H151 C15 H152 107.7 . .
C15 C16 C17 112.6(3) . .
C15 C16 H161 109.1 . .
C17 C16 H161 109.1 . .
C15 C16 H162 109.1 . .
C17 C16 H162 109.1 . .
H161 C16 H162 107.8 . .
C28 C17 C22 108.1(3) . .
C28 C17 C16 109.2(3) . .
C22 C17 C16 111.8(3) . .
C28 C17 C18 110.0(3) . .
C22 C17 C18 109.1(3) . .
C16 C17 C18 108.7(3) . .
C13 C18 C19 109.7(3) . .
C13 C18 C17 112.8(3) . .
C19 C18 C17 114.3(3) . .
C13 C18 H181 106.5 . .
C19 C18 H181 106.5 . .
C17 C18 H181 106.5 . .
C18 C19 C20 114.5(4) . .
C18 C19 H191 108.6 . .
C20 C19 H191 108.6 . .
C18 C19 H192 108.6 . .
C20 C19 H192 108.6 . .
H191 C19 H192 107.6 . .
C29 C20 C30 104.9(4) . .
C29 C20 C21 111.9(4) . .
C30 C20 C21 113.4(4) . .
C29 C20 C19 109.1(4) . .
C30 C20 C19 109.8(4) . .
C21 C20 C19 107.6(4) . .
C22 C21 C20 113.4(4) . .
C22 C21 H211 108.9 . .
C20 C21 H211 108.9 . .
C22 C21 H212 108.9 . .
C20 C21 H212 108.9 . .
H211 C21 H212 107.7 . .
C21 C22 C17 115.2(4) . .
C21 C22 H221 108.5 . .
C17 C22 H221 108.5 . .
C21 C22 H222 108.5 . .
C17 C22 H222 108.5 . .
H221 C22 H222 107.5 . .
C4 C23 H231 109.5 . .
C4 C23 H232 109.5 . .
H231 C23 H232 109.5 . .
C4 C23 H233 109.5 . .
H231 C23 H233 109.5 . .
H232 C23 H233 109.5 . .
C4 C24 H241 109.5 . .
C4 C24 H242 109.5 . .
H241 C24 H242 109.5 . .
C4 C24 H243 109.5 . .
H241 C24 H243 109.5 . .
H242 C24 H243 109.5 . .
C10 C25 H251 109.5 . .
C10 C25 H252 109.5 . .
H251 C25 H252 109.5 . .
C10 C25 H253 109.5 . .
H251 C25 H253 109.5 . .
H252 C25 H253 109.5 . .
C8 C26 H261 109.5 . .
C8 C26 H262 109.5 . .
H261 C26 H262 109.5 . .
C8 C26 H263 109.5 . .
H261 C26 H263 109.5 . .
H262 C26 H263 109.5 . .
C14 C27 H271 109.5 . .
C14 C27 H272 109.5 . .
H271 C27 H272 109.5 . .
C14 C27 H273 109.5 . .
H271 C27 H273 109.5 . .
H272 C27 H273 109.5 . .
C17 C28 H281 109.5 . .
C17 C28 H282 109.5 . .
H281 C28 H282 109.5 . .
C17 C28 H283 109.5 . .
H281 C28 H283 109.5 . .
H282 C28 H283 109.5 . .
C20 C29 H291 109.5 . .
C20 C29 H292 109.5 . .
H291 C29 H292 109.5 . .
C20 C29 H293 109.5 . .
H291 C29 H293 109.5 . .
H292 C29 H293 109.5 . .
O30 C30 O31 122.9(4) . .
O30 C30 C20 123.3(4) . .
O31 C30 C20 113.6(4) . .
C30 O31 H311 109.5 . .
K1 O2W H1W2 116.0 . .
K1 O2W H2W2 97.5 . .
H1W2 O2W H2W2 106.5 . .
O2A1 C1A1 O1A1 123.3(4) . .
O2A1 C1A1 C2A1 121.7(6) . .
O1A1 C1A1 C2A1 115.0(5) . .
C1A1 C2A1 H2A1 109.5 . .
C1A1 C2A1 H3A1 109.5 . .
H2A1 C2A1 H3A1 109.5 . .
C1A1 C2A1 H4A1 109.5 . .
H2A1 C2A1 H4A1 109.5 . .
H3A1 C2A1 H4A1 109.5 . .
C1A1 O1A1 H1A1 109.5 . .
C1A1 O2A1 K1 136.1(3) . .
O2A2 C1A2 O1A2 124.4(6) . .
O2A2 C1A2 C2A2 121.6(6) . .
O1A2 C1A2 C2A2 113.9(5) . .
C1A2 C2A2 H2A2 109.5 . .
C1A2 C2A2 H3A2 109.5 . .
H2A2 C2A2 H3A2 109.5 . .
C1A2 C2A2 H4A2 109.5 . .
H2A2 C2A2 H4A2 109.5 . .
H3A2 C2A2 H4A2 109.5 . .
C1A2 O1A2 H1A2 109.5 . .
O2A3 C1A3 O1A3 121.7(4) . .
O2A3 C1A3 C2A3 121.6(4) . .
O1A3 C1A3 C2A3 116.6(4) . .
C1A3 C2A3 H2A3 109.5 . .
C1A3 C2A3 H3A3 109.5 . .
H2A3 C2A3 H3A3 109.5 . .
C1A3 C2A3 H4A3 109.5 . .
H2A3 C2A3 H4A3 109.5 . .
H3A3 C2A3 H4A3 109.5 . .
C1A3 O1A3 H1A3 109.5 . .
C1A3 O2A3 K1 119.8(3) . .
O5B C5B C6B 109.3(5) . .
O5B C5B C4B 106.8(5) . .
C6B C5B C4B 109.8(4) . .
O5B C5B H5B 109.0 . .
C6B C5B H5B 111.0 . .
C4B C5B H5B 110.9 . .
O7B C6B O6B 125.2(4) . .
O7B C6B C5B 123.4(5) . .
O6B C6B C5B 111.4(4) . .
C1B O5B C5B 111.0(4) . .
C6B O6B K1 148.7(3) . 3_466
C6B O6B H6BO 109.5 . .
K1 O6B H6BO 99.7 3_466 .
O5B' C5B' C6B' 102.3(14) . .
O5B' C5B' C4B 116.3(16) . .
C6B' C5B' C4B 121.4(13) . .
O5B' C5B' H5B' 105.1 . .
C6B' C5B' H5B' 105.1 . .
C4B C5B' H5B' 105.1 . .
O7B' C6B' O6B' 121.1(16) . .
O7B' C6B' C5B' 124.7(14) . .
O6B' C6B' C5B' 113.8(14) . .
C5B' O5B' C1B 105.9(15) . .
C6B' O6B' H6B' 109.5 . .
O2A8 C1A8 O1A8 121.8(8) . .
O2A8 C1A8 C2A8 122.5(8) . .
O1A8 C1A8 C2A8 115.6(7) . .
C1A8 C2A8 H2A8 109.5 . .
C1A8 C2A8 H3A8 109.5 . .
H2A8 C2A8 H3A8 109.5 . .
C1A8 C2A8 H4A8 109.5 . .
H2A8 C2A8 H4A8 109.5 . .
H3A8 C2A8 H4A8 109.5 . .
C1A8 O1A8 H1A8 109.5 . .
O2A6 C1A6 O1A6 122.6(9) . .
O2A6 C1A6 C2A6 123.0(9) . .
O1A6 C1A6 C2A6 114.4(7) . .
C1A6 C2A6 H2A6 109.5 . .
C1A6 C2A6 H3A6 109.5 . .
H2A6 C2A6 H3A6 109.5 . .
C1A6 C2A6 H4A6 109.5 . .
H2A6 C2A6 H4A6 109.5 . .
H3A6 C2A6 H4A6 109.5 . .
C1A6 O1A6 H1A6 109.5 . .
O2A4 C1A4 O1A4 122.0(8) . .
O2A4 C1A4 C2A4 122.3(9) . .
O1A4 C1A4 C2A4 115.6(8) . .
C1A4 C2A4 H2A4 109.5 . .
C1A4 C2A4 H3A4 109.5 . .
H2A4 C2A4 H3A4 109.5 . .
C1A4 C2A4 H4A4 109.5 . .
H2A4 C2A4 H4A4 109.5 . .
H3A4 C2A4 H4A4 109.5 . .
C1A4 O1A4 H1A4 109.5 . .
O2A7 C1A7 O1A7 116.7(12) . .
O2A7 C1A7 C2A7 132.0(14) . .
O1A7 C1A7 C2A7 111.3(12) . .
C1A7 C2A7 H2A7 109.5 . .
C1A7 C2A7 H3A7 109.5 . .
H2A7 C2A7 H3A7 109.5 . .
C1A7 C2A7 H4A7 109.5 . .
H2A7 C2A7 H4A7 109.5 . .
H3A7 C2A7 H4A7 109.5 . .
C1A7 O1A7 H1A7 109.5 . .
O2A5 C1A5 O1A5 123.9(14) . .
O2A5 C1A5 C2A5 120.9(13) . .
O1A5 C1A5 C2A5 115.2(13) . .
C1A5 C2A5 H2A5 109.5 . .
C1A5 C2A5 H3A5 109.5 . .
H2A5 C2A5 H3A5 109.5 . .
C1A5 C2A5 H4A5 109.5 . .
H2A5 C2A5 H4A5 109.5 . .
H3A5 C2A5 H4A5 109.5 . .
C1A5 O1A5 H1A5 109.5 . .

loop_
_geom_bond_atom_site_label_1
_geom_bond_atom_site_label_2
_geom_bond_distance
_geom_bond_site_symmetry_2
K1 O2B 2.731(2) 1_565
K1 O2W 2.780(3) .
K1 O7A 2.783(3) .
K1 O2A1 2.785(3) .
K1 O2A3 2.796(3) .
K1 O6B 2.913(3) 3_566
K1 O3B 2.949(2) 1_565
K1 O5A 2.961(2) .
C1A O3 1.384(3) .
C1A O5A 1.432(3) .
C1A C2A 1.523(4) .
C1A H1A 1.0000 .
C2A O2A 1.431(3) .
C2A C3A 1.533(4) .
C2A H2A 1.0000 .
C3A O3A 1.416(3) .
C3A C4A 1.522(4) .
C3A H3A 1.0000 .
C4A O4A 1.430(3) .
C4A C5A 1.527(4) .
C4A H4A 1.0000 .
C5A O5A 1.431(3) .
C5A C6A 1.519(4) .
C5A H5A 1.0000 .
C6A O6A 1.244(5) .
C6A O7A 1.250(5) .
O2A C1B 1.388(3) .
O3A H3AO 0.8400 .
O4A H4AO 0.8400 .
O2B C2B 1.418(3) .
O2B K1 2.731(2) 1_545
O2B H2BO 0.8400 .
O3B C3B 1.422(3) .
O3B K1 2.949(2) 1_545
O3B H3BO 0.8400 .
O4B C4B 1.412(4) .
O4B H4BO 0.8400 .
C1B O5B 1.414(8) .
C1B O5B' 1.51(3) .
C1B C2B 1.519(4) .
C1B H1B 1.0001 .
C2B C3B 1.522(4) .
C2B H2B 1.0000 .
C3B C4B 1.525(4) .
C3B H3B 1.0000 .
C4B C5B 1.530(5) .
C4B C5B' 1.535(10) .
C4B H4B 1.0000 .
C1 C2 1.525(4) .
C1 C10 1.558(4) .
C1 H11 0.9900 .
C1 H12 0.9900 .
C2 C3 1.513(4) .
C2 H21 0.9900 .
C2 H22 0.9900 .
C3 O3 1.457(3) .
C3 C4 1.541(4) .
C3 H31 1.0000 .
C4 C23 1.533(4) .
C4 C24 1.537(4) .
C4 C5 1.564(4) .
C5 C6 1.529(4) .
C5 C10 1.561(4) .
C5 H51 1.0000 .
C6 C7 1.534(4) .
C6 H61 0.9900 .
C6 H62 0.9900 .
C7 C8 1.535(4) .
C7 H71 0.9900 .
C7 H72 0.9900 .
C8 C26 1.553(4) .
C8 C9 1.567(4) .
C8 C14 1.589(5) .
C9 C11 1.519(4) .
C9 C10 1.547(4) .
C9 H91 1.0000 .
C10 C25 1.554(4) .
C11 O11 1.227(4) .
C11 C12 1.467(5) .
C12 C13 1.337(5) .
C12 H121 0.9500 .
C13 C18 1.516(5) .
C13 C14 1.533(4) .
C14 C27 1.543(5) .
C14 C15 1.555(4) .
C15 C16 1.531(5) .
C15 H151 0.9900 .
C15 H152 0.9900 .
C16 C17 1.542(5) .
C16 H161 0.9900 .
C16 H162 0.9900 .
C17 C28 1.533(6) .
C17 C22 1.535(5) .
C17 C18 1.550(5) .
C18 C19 1.528(6) .
C18 H181 1.0000 .
C19 C20 1.533(6) .
C19 H191 0.9900 .
C19 H192 0.9900 .
C20 C29 1.528(8) .
C20 C30 1.531(6) .
C20 C21 1.532(7) .
C21 C22 1.511(8) .
C21 H211 0.9900 .
C21 H212 0.9900 .
C22 H221 0.9900 .
C22 H222 0.9900 .
C23 H231 0.9800 .
C23 H232 0.9800 .
C23 H233 0.9800 .
C24 H241 0.9800 .
C24 H242 0.9800 .
C24 H243 0.9800 .
C25 H251 0.9800 .
C25 H252 0.9800 .
C25 H253 0.9800 .
C26 H261 0.9800 .
C26 H262 0.9800 .
C26 H263 0.9800 .
C27 H271 0.9800 .
C27 H272 0.9800 .
C27 H273 0.9800 .
C28 H281 0.9800 .
C28 H282 0.9800 .
C28 H283 0.9800 .
C29 H291 0.9800 .
C29 H292 0.9800 .
C29 H293 0.9800 .
C30 O30 1.210(6) .
C30 O31 1.313(6) .
O31 H311 0.8400 .
O2W H1W2 0.8394 .
O2W H2W2 0.8396 .
C1A1 O2A1 1.222(6) .
C1A1 O1A1 1.315(7) .
C1A1 C2A1 1.483(6) .
C2A1 H2A1 0.9800 .
C2A1 H3A1 0.9800 .
C2A1 H4A1 0.9800 .
O1A1 H1A1 0.8400 .
C1A2 O2A2 1.219(7) .
C1A2 O1A2 1.312(7) .
C1A2 C2A2 1.474(9) .
C2A2 H2A2 0.9800 .
C2A2 H3A2 0.9800 .
C2A2 H4A2 0.9800 .
O1A2 H1A2 0.8400 .
C1A3 O2A3 1.230(5) .
C1A3 O1A3 1.300(5) .
C1A3 C2A3 1.473(6) .
C2A3 H2A3 0.9800 .
C2A3 H3A3 0.9800 .
C2A3 H4A3 0.9800 .
O1A3 H1A3 0.8400 .
C5B O5B 1.417(8) .
C5B C6B 1.518(7) .
C5B H5B 1.0000 .
C6B O7B 1.175(7) .
C6B O6B 1.317(5) .
O6B K1 2.913(3) 3_466
O6B H6BO 0.8400 .
C5B' O5B' 1.43(3) .
C5B' C6B' 1.53(3) .
C5B' H5B' 1.0000 .
C6B' O7B' 1.18(2) .
C6B' O6B' 1.276(18) .
O6B' H6B' 0.8400 .
C1A8 O2A8 1.187(9) .
C1A8 O1A8 1.325(9) .
C1A8 C2A8 1.493(11) .
C2A8 H2A8 0.9800 .
C2A8 H3A8 0.9800 .
C2A8 H4A8 0.9800 .
O1A8 H1A8 0.8400 .
C1A6 O2A6 1.208(9) .
C1A6 O1A6 1.321(10) .
C1A6 C2A6 1.508(11) .
C2A6 H2A6 0.9800 .
C2A6 H3A6 0.9800 .
C2A6 H4A6 0.9800 .
O1A6 H1A6 0.8400 .
C1A4 O2A4 1.268(10) .
C1A4 O1A4 1.311(9) .
C1A4 C2A4 1.486(10) .
C2A4 H2A4 0.9800 .
C2A4 H3A4 0.9800 .
C2A4 H4A4 0.9800 .
O1A4 H1A4 0.8400 .
C1A7 O2A7 1.216(12) .
C1A7 O1A7 1.336(13) .
C1A7 C2A7 1.484(13) .
C2A7 H2A7 0.9800 .
C2A7 H3A7 0.9800 .
C2A7 H4A7 0.9800 .
O1A7 H1A7 0.8400 .
C1A5 O2A5 1.219(13) .
C1A5 O1A5 1.267(13) .
C1A5 C2A5 1.523(14) .
C2A5 H2A5 0.9800 .
C2A5 H3A5 0.9800 .
C2A5 H4A5 0.9800 .
O1A5 H1A5 0.8400 .

loop_
_geom_hbond_atom_site_label_D
_geom_hbond_atom_site_label_H
_geom_hbond_atom_site_label_A
_geom_hbond_distance_DH
_geom_hbond_distance_HA
_geom_hbond_distance_DA
_geom_hbond_angle_DHA
_geom_hbond_site_symmetry_A
O31 H311 O2A4 0.84 1.86 2.681(8) 164.4 .
O31 H311 O2A5 0.84 1.92 2.763(14) 176.0 .
O2W H1W2 O2A2 0.84 1.91 2.735(5) 167.8 .
O2W H2W2 O3 0.84 1.99 2.815(3) 166.7 .
O1A1 H1A1 O2A3 0.84 1.78 2.620(5) 175.6 .
O1A3 H1A3 O7A 0.84 1.65 2.470(3) 163.8 .
O1A7 H1A7 O8W 0.84 1.87 2.711(17) 177.4 .
O1A8 H1A8 O2A6 0.84 1.83 2.634(10) 160.9 .
O1A6 H1A6 O2A8 0.84 1.83 2.654(9) 168.9 .
O1A4 H1A4 O30 0.84 1.90 2.709(7) 162.6 .
O3A H3AO O6A 0.84 1.80 2.624(3) 168.2 3_466
O4A H4AO O2W 0.84 1.82 2.639(3) 164.0 3_566
O2B H2BO O4B 0.84 1.94 2.770(3) 168.9 3_556
O3B H3BO O3A 0.84 1.83 2.669(3) 173.2 3_456
O4B H4BO O1A3 0.84 1.93 2.748(3) 164.3 1_445
O6B H6BO O4A 0.84 1.72 2.523(3) 159.0 1_455
O1A2 H1A2 O3B 0.84 2.02 2.803(5) 155.3 1_565
O1A5 H1A5 O6W 0.84 1.58 2.403(17) 164.9 4_656

loop_
_geom_torsion_atom_site_label_1
_geom_torsion_atom_site_label_2
_geom_torsion_atom_site_label_3
_geom_torsion_atom_site_label_4
_geom_torsion
_geom_torsion_site_symmetry_4
O3 C1A C2A O2A -68.4(2) .
O5A C1A C2A O2A 173.33(19) .
O3 C1A C2A C3A 173.4(2) .
O5A C1A C2A C3A 55.1(3) .
O2A C2A C3A O3A 67.1(3) .
C1A C2A C3A O3A -177.5(2) .
O2A C2A C3A C4A -167.0(2) .
C1A C2A C3A C4A -51.5(3) .
O3A C3A C4A O4A -60.5(3) .
C2A C3A C4A O4A 174.1(2) .
O3A C3A C4A C5A -179.0(2) .
C2A C3A C4A C5A 55.5(3) .
O4A C4A C5A O5A 175.7(2) .
C3A C4A C5A O5A -64.0(3) .
O4A C4A C5A C6A 55.0(3) .
C3A C4A C5A C6A 175.3(3) .
O5A C5A C6A O6A 145.5(3) .
C4A C5A C6A O6A -95.1(4) .
O5A C5A C6A O7A -34.6(4) .
C4A C5A C6A O7A 84.8(3) .
C1A C2A O2A C1B 145.3(2) .
C3A C2A O2A C1B -96.1(3) .
C6A C5A O5A C1A -168.7(2) .
C4A C5A O5A C1A 69.6(3) .
O3 C1A O5A C5A 175.8(2) .
C2A C1A O5A C5A -65.0(3) .
C2A O2A C1B O5B -66.5(4) .
C2A O2A C1B O5B' -74.4(10) .
C2A O2A C1B C2B 172.4(2) .
O2A C1B C2B O2B -62.9(3) .
O5B C1B C2B O2B 175.7(3) .
O5B' C1B C2B O2B -170.0(8) .
O2A C1B C2B C3B 172.9(2) .
O5B C1B C2B C3B 51.6(3) .
O5B' C1B C2B C3B 65.9(9) .
O2B C2B C3B O3B 63.1(3) .
C1B C2B C3B O3B -173.3(2) .
O2B C2B C3B C4B -172.9(2) .
C1B C2B C3B C4B -49.4(3) .
O3B C3B C4B O4B -68.1(3) .
C2B C3B C4B O4B 170.3(2) .
O3B C3B C4B C5B 177.0(3) .
C2B C3B C4B C5B 55.4(4) .
O3B C3B C4B C5B' 158.9(8) .
C2B C3B C4B C5B' 37.3(8) .
C10 C1 C2 C3 -57.5(3) .
C1 C2 C3 O3 -177.9(2) .
C1 C2 C3 C4 60.1(3) .
O5A C1A O3 C3 -83.8(3) .
C2A C1A O3 C3 156.8(2) .
C2 C3 O3 C1A 98.8(3) .
C4 C3 O3 C1A -136.0(2) .
O3 C3 C4 C23 -53.1(3) .
C2 C3 C4 C23 70.0(3) .
O3 C3 C4 C24 64.6(3) .
C2 C3 C4 C24 -172.3(3) .
O3 C3 C4 C5 -179.0(2) .
C2 C3 C4 C5 -55.9(3) .
C23 C4 C5 C6 60.5(3) .
C24 C4 C5 C6 -60.5(3) .
C3 C4 C5 C6 -175.9(2) .
C23 C4 C5 C10 -70.2(3) .
C24 C4 C5 C10 168.9(3) .
C3 C4 C5 C10 53.5(3) .
C10 C5 C6 C7 -66.6(3) .
C4 C5 C6 C7 159.2(3) .
C5 C6 C7 C8 57.1(4) .
C6 C7 C8 C26 76.8(3) .
C6 C7 C8 C9 -42.7(4) .
C6 C7 C8 C14 -161.5(3) .
C7 C8 C9 C11 176.1(3) .
C26 C8 C9 C11 58.2(3) .
C14 C8 C9 C11 -63.1(3) .
C7 C8 C9 C10 41.3(4) .
C26 C8 C9 C10 -76.6(3) .
C14 C8 C9 C10 162.0(2) .
C11 C9 C10 C25 -56.1(3) .
C8 C9 C10 C25 75.5(3) .
C11 C9 C10 C1 64.3(3) .
C8 C9 C10 C1 -164.1(3) .
C11 C9 C10 C5 178.8(3) .
C8 C9 C10 C5 -49.6(3) .
C2 C1 C10 C9 165.7(2) .
C2 C1 C10 C25 -70.9(3) .
C2 C1 C10 C5 51.9(3) .
C6 C5 C10 C9 60.6(3) .
C4 C5 C10 C9 -166.7(2) .
C6 C5 C10 C25 -64.7(3) .
C4 C5 C10 C25 68.1(3) .
C6 C5 C10 C1 175.5(3) .
C4 C5 C10 C1 -51.8(3) .
C10 C9 C11 O11 -6.4(5) .
C8 C9 C11 O11 -142.9(4) .
C10 C9 C11 C12 173.7(3) .
C8 C9 C11 C12 37.2(4) .
O11 C11 C12 C13 173.3(4) .
C9 C11 C12 C13 -6.7(5) .
C11 C12 C13 C18 177.0(3) .
C11 C12 C13 C14 3.1(5) .
C12 C13 C14 C27 91.2(4) .
C18 C13 C14 C27 -82.6(4) .
C12 C13 C14 C15 -152.2(3) .
C18 C13 C14 C15 34.0(4) .
C12 C13 C14 C8 -30.0(4) .
C18 C13 C14 C8 156.2(3) .
C7 C8 C14 C13 -179.7(2) .
C26 C8 C14 C13 -60.7(3) .
C9 C8 C14 C13 59.4(3) .
C7 C8 C14 C27 62.1(3) .
C26 C8 C14 C27 -179.0(3) .
C9 C8 C14 C27 -58.9(3) .
C7 C8 C14 C15 -56.7(3) .
C26 C8 C14 C15 62.2(3) .
C9 C8 C14 C15 -177.7(2) .
C13 C14 C15 C16 -40.4(4) .
C27 C14 C15 C16 76.6(4) .
C8 C14 C15 C16 -161.5(3) .
C14 C15 C16 C17 56.6(5) .
C15 C16 C17 C28 59.3(4) .
C15 C16 C17 C22 178.9(4) .
C15 C16 C17 C18 -60.6(5) .
C12 C13 C18 C19 -85.6(4) .
C14 C13 C18 C19 88.2(4) .
C12 C13 C18 C17 145.7(3) .
C14 C13 C18 C17 -40.4(5) .
C28 C17 C18 C13 -68.7(4) .
C22 C17 C18 C13 172.9(3) .
C16 C17 C18 C13 50.8(4) .
C28 C17 C18 C19 165.1(3) .
C22 C17 C18 C19 46.7(4) .
C16 C17 C18 C19 -75.4(4) .
C13 C18 C19 C20 179.6(3) .
C17 C18 C19 C20 -52.5(5) .
C18 C19 C20 C29 175.6(4) .
C18 C19 C20 C30 -69.9(5) .
C18 C19 C20 C21 53.9(5) .
C29 C20 C21 C22 -174.9(4) .
C30 C20 C21 C22 66.7(5) .
C19 C20 C21 C22 -55.0(5) .
C20 C21 C22 C17 55.7(5) .
C28 C17 C22 C21 -168.3(4) .
C16 C17 C22 C21 71.5(5) .
C18 C17 C22 C21 -48.7(5) .
C29 C20 C30 O30 88.9(6) .
C21 C20 C30 O30 -148.7(5) .
C19 C20 C30 O30 -28.3(7) .
C29 C20 C30 O31 -86.9(5) .
C21 C20 C30 O31 35.5(6) .
C19 C20 C30 O31 155.9(4) .
O4B C4B C5B O5B 177.6(4) .
C3B C4B C5B O5B -64.4(5) .
C5B' C4B C5B O5B 53(3) .
O4B C4B C5B C6B 59.2(4) .
C3B C4B C5B C6B 177.2(3) .
C5B' C4B C5B C6B -65(3) .
O5B C5B C6B O7B -56.0(7) .
C4B C5B C6B O7B 60.8(7) .
O5B C5B C6B O6B 124.3(5) .
C4B C5B C6B O6B -118.9(4) .
O2A C1B O5B C5B 176.1(4) .
O5B' C1B O5B C5B -149(6) .
C2B C1B O5B C5B -64.3(5) .
C6B C5B O5B C1B -170.2(5) .
C4B C5B O5B C1B 71.1(6) .
O7B C6B O6B K1 -157.9(5) 3_466
C5B C6B O6B K1 21.8(7) 3_466
O4B C4B C5B' O5B' -174.1(13) .
C3B C4B C5B' O5B' -43.7(17) .
C5B C4B C5B' O5B' -112(4) .
O4B C4B C5B' C6B' 60.5(17) .
C3B C4B C5B' C6B' -169.1(13) .
C5B C4B C5B' C6B' 122(4) .
O5B' C5B' C6B' O7B' -117(2) .
C4B C5B' C6B' O7B' 15(3) .
O5B' C5B' C6B' O6B' 55(2) .
C4B C5B' C6B' O6B' -172.9(14) .
C6B' C5B' O5B' C1B -168.2(15) .
C4B C5B' O5B' C1B 57(2) .
O2A C1B O5B' C5B' 179.3(14) .
C2B C1B O5B' C5B' -68.0(16) .
